data_2236725
loop_
_publ_author_name
'Kunnath, Roji J.'
'Prathapachandra Kurup, M. R.'
'Ng, Seik Weng'

_publ_section_title
;
 {2-[(2-Carbamoylhydrazin-1-ylidene)methyl-\k^2^<i>N</i>^1^,<i>O</i>]-5-methoxyphenolato-\k<i>O</i>^1^}chloridocopper(II)
;
_journal_coeditor_code XU5610
_journal_issue 9
_journal_name_full 'Acta Crystallographica Section E'
_journal_page_first m1194
_journal_paper_doi 10.1107/S160053681203574X
_journal_volume 68
_journal_year 2012
_chemical_formula_iupac '[Cu (C9 H10 N3 O3) Cl]'
_chemical_formula_moiety 'C9 H10 Cl Cu N3 O3'
_chemical_formula_sum 'C9 H10 Cl Cu N3 O3'
_chemical_formula_weight 307.19
_chemical_name_systematic
;
{2-[(2-Carbamoylhydrazin-1-ylidene)methyl-\k^2^<i>N</i>^1^,<i>O</i>]-
5-methoxyphenolato-\k<i>O</i>^1^}chloridocopper(II)
;
_space_group_IT_number 14
_symmetry_cell_setting monoclinic
_symmetry_space_group_name_Hall '-P 2yn'
_symmetry_space_group_name_H-M 'P 1 21/n 1'
_atom_sites_solution_hydrogens geom
_atom_sites_solution_primary direct
_atom_sites_solution_secondary difmap
_audit_creation_method SHELXL-97
_cell_angle_alpha 90.00
_cell_angle_beta 102.501(2)
_cell_angle_gamma 90.00
_cell_formula_units_Z 8
_cell_length_a 11.8413(6)
_cell_length_b 14.2791(7)
_cell_length_c 13.5751(6)
_cell_measurement_reflns_used 5495
_cell_measurement_temperature 295(2)
_cell_measurement_theta_max 26.97
_cell_measurement_theta_min 2.27
_cell_volume 2240.90(19)
_computing_cell_refinement 'SAINT (Bruker, 2010)'
_computing_data_collection 'APEX2 (Bruker, 2010)'
_computing_data_reduction 'SAINT (Bruker, 2010)'
_computing_molecular_graphics 'X-SEED (Barbour, 2001)'
_computing_publication_material 'publCIF (Westrip, 2010)'
_computing_structure_refinement 'SHELXL97 (Sheldrick, 2008)'
_computing_structure_solution 'SHELXS97 (Sheldrick, 2008)'
_diffrn_ambient_temperature 295(2)
_diffrn_measured_fraction_theta_full 0.992
_diffrn_measured_fraction_theta_max 0.992
_diffrn_measurement_device_type 'Bruker Kappa APEXII'
_diffrn_measurement_method '\w scans'
_diffrn_radiation_monochromator graphite
_diffrn_radiation_source 'fine-focus sealed tube'
_diffrn_radiation_type MoK\a
_diffrn_radiation_wavelength 0.71073
_diffrn_reflns_av_R_equivalents 0.0468
_diffrn_reflns_av_sigmaI/netI 0.0477
_diffrn_reflns_limit_h_max 15
_diffrn_reflns_limit_h_min -15
_diffrn_reflns_limit_k_max 19
_diffrn_reflns_limit_k_min -17
_diffrn_reflns_limit_l_max 18
_diffrn_reflns_limit_l_min -11
_diffrn_reflns_number 20852
_diffrn_reflns_theta_full 28.37
_diffrn_reflns_theta_max 28.37
_diffrn_reflns_theta_min 2.10
_diffrn_standards_decay_% 0
_diffrn_standards_interval_count 0
_diffrn_standards_interval_time 0
_diffrn_standards_number 0
_exptl_absorpt_coefficient_mu 2.186
_exptl_absorpt_correction_T_max 0.6689
_exptl_absorpt_correction_T_min 0.5600
_exptl_absorpt_correction_type multi-scan
_exptl_absorpt_process_details '(SADABS; Sheldrick, 1996)'
_exptl_crystal_colour 'dark green'
_exptl_crystal_density_diffrn 1.821
_exptl_crystal_density_method 'not measured'
_exptl_crystal_description prism
_exptl_crystal_F_000 1240
_exptl_crystal_size_max 0.30
_exptl_crystal_size_mid 0.25
_exptl_crystal_size_min 0.20
_refine_diff_density_max 0.573
_refine_diff_density_min -0.369
_refine_ls_extinction_method none
_refine_ls_goodness_of_fit_ref 1.015
_refine_ls_hydrogen_treatment constr
_refine_ls_matrix_type full
_refine_ls_number_parameters 307
_refine_ls_number_reflns 5562
_refine_ls_number_restraints 0
_refine_ls_restrained_S_all 1.015
_refine_ls_R_factor_all 0.0725
_refine_ls_R_factor_gt 0.0402
_refine_ls_shift/su_max 0.001
_refine_ls_shift/su_mean 0.001
_refine_ls_structure_factor_coef Fsqd
_refine_ls_weighting_details 'calc w=1/[\s^2^(Fo^2^)+(0.0443P)^2^+2.0625P] where P=(Fo^2^+2Fc^2^)/3'
_refine_ls_weighting_scheme calc
_refine_ls_wR_factor_gt 0.0939
_refine_ls_wR_factor_ref 0.1097
_reflns_number_gt 3809
_reflns_number_total 5562
_reflns_threshold_expression I>2\s(I)
_cod_data_source_file xu5610.cif
_cod_data_source_block I
_cod_original_sg_symbol_H-M 'P 21/n'
_cod_database_code 2236725
_cod_database_fobs_code 2236725

loop_
_symmetry_equiv_pos_as_xyz
'x, y, z'
'-x+1/2, y+1/2, -z+1/2'
'-x, -y, -z'
'x-1/2, -y-1/2, z-1/2'

loop_
_atom_site_type_symbol
_atom_site_label
_atom_site_fract_x
_atom_site_fract_y
_atom_site_fract_z
_atom_site_U_iso_or_equiv
_atom_site_adp_type
_atom_site_calc_flag
_atom_site_refinement_flags
_atom_site_occupancy
_atom_site_symmetry_multiplicity
Cu Cu1 0.29935(3) 0.85386(3) 0.32124(3) 0.03357(12) Uani d . 1 1
Cu Cu2 0.79752(3) 0.56618(3) 0.33325(3) 0.03219(12) Uani d . 1 1
Cl Cl1 0.11883(7) 0.88631(6) 0.33195(7) 0.0418(2) Uani d . 1 1
Cl Cl2 0.61629(7) 0.53124(6) 0.33804(8) 0.0509(3) Uani d . 1 1
O O1 0.6111(2) 1.23052(19) 0.4410(2) 0.0569(7) Uani d . 1 1
O O2 0.35126(19) 0.97847(15) 0.33806(18) 0.0365(5) Uani d . 1 1
O O3 0.25915(19) 0.72346(16) 0.2833(2) 0.0446(6) Uani d . 1 1
O O4 1.1173(2) 0.19137(16) 0.4510(2) 0.0488(6) Uani d . 1 1
O O5 0.85178(17) 0.44138(14) 0.35581(17) 0.0334(5) Uani d . 1 1
O O6 0.75675(19) 0.69642(15) 0.29078(18) 0.0380(5) Uani d . 1 1
N N1 0.4534(2) 0.80675(18) 0.3315(2) 0.0324(6) Uani d . 1 1
N N2 0.4528(2) 0.71236(19) 0.3109(2) 0.0396(7) Uani d . 1 1
H H1 0.5168 0.6802 0.3132 0.048 Uiso calc R 1 1
N N3 0.3391(3) 0.58301(19) 0.2679(3) 0.0495(8) Uani d . 1 1
H H2 0.2709 0.5559 0.2522 0.059 Uiso calc R 1 1
H H3 0.4023 0.5497 0.2710 0.059 Uiso calc R 1 1
N N4 0.9510(2) 0.61509(17) 0.34674(18) 0.0276(5) Uani d . 1 1
N N5 0.9498(2) 0.70935(17) 0.3251(2) 0.0330(6) Uani d . 1 1
H H4 1.0136 0.7425 0.3314 0.040 Uiso calc R 1 1
N N6 0.8360(2) 0.83611(18) 0.2675(2) 0.0400(7) Uani d . 1 1
H H5 0.7678 0.8625 0.2471 0.048 Uiso calc R 1 1
H H6 0.8993 0.8692 0.2706 0.048 Uiso calc R 1 1
C C1 0.5869(3) 1.1399(2) 0.4154(3) 0.0409(8) Uani d . 1 1
C C2 0.4767(3) 1.1034(2) 0.3879(2) 0.0357(7) Uani d . 1 1
H H2A 0.4132 1.1426 0.3843 0.043 Uiso calc R 1 1
C C3 0.4589(3) 1.0082(2) 0.3654(2) 0.0310(7) Uani d . 1 1
C C4 0.5574(3) 0.9494(2) 0.3722(2) 0.0325(7) Uani d . 1 1
C C5 0.6682(3) 0.9899(3) 0.3998(3) 0.0414(8) Uani d . 1 1
H H5A 0.7329 0.9519 0.4040 0.050 Uiso calc R 1 1
C C6 0.6834(3) 1.0825(3) 0.4205(3) 0.0459(9) Uani d . 1 1
H H6A 0.7576 1.1075 0.4380 0.055 Uiso calc R 1 1
C C7 0.5192(4) 1.2946(3) 0.4323(3) 0.0632(12) Uani d . 1 1
H H7A 0.5493 1.3555 0.4535 0.095 Uiso calc R 1 1
H H7B 0.4679 1.2746 0.4741 0.095 Uiso calc R 1 1
H H7C 0.4776 1.2974 0.3633 0.095 Uiso calc R 1 1
C C8 0.5499(3) 0.8510(2) 0.3526(2) 0.0340(7) Uani d . 1 1
H H8 0.6179 0.8176 0.3552 0.041 Uiso calc R 1 1
C C9 0.3466(3) 0.6727(2) 0.2867(3) 0.0366(7) Uani d . 1 1
C C10 1.0904(3) 0.2828(2) 0.4312(2) 0.0349(7) Uani d . 1 1
C C11 0.9796(3) 0.3175(2) 0.4037(2) 0.0326(7) Uani d . 1 1
H H11 0.9171 0.2770 0.3988 0.039 Uiso calc R 1 1
C C12 0.9595(2) 0.4135(2) 0.3829(2) 0.0268(6) Uani d . 1 1
C C13 1.0564(3) 0.4741(2) 0.3919(2) 0.0291(6) Uani d . 1 1
C C14 1.1674(3) 0.4347(2) 0.4214(3) 0.0376(8) Uani d . 1 1
H H14 1.2313 0.4740 0.4279 0.045 Uiso calc R 1 1
C C15 1.1859(3) 0.3423(2) 0.4406(3) 0.0412(8) Uani d . 1 1
H H15 1.2607 0.3188 0.4598 0.049 Uiso calc R 1 1
C C16 1.0267(3) 0.1256(2) 0.4431(3) 0.0516(10) Uani d . 1 1
H H16A 1.0587 0.0643 0.4593 0.077 Uiso calc R 1 1
H H16B 0.9811 0.1257 0.3754 0.077 Uiso calc R 1 1
H H16C 0.9788 0.1421 0.4891 0.077 Uiso calc R 1 1
C C17 1.0479(3) 0.5715(2) 0.3717(2) 0.0311(7) Uani d . 1 1
H H17 1.1158 0.6056 0.3767 0.037 Uiso calc R 1 1
C C18 0.8432(3) 0.7473(2) 0.2934(2) 0.0322(7) Uani d . 1 1

loop_
_atom_site_aniso_label
_atom_site_aniso_U_11
_atom_site_aniso_U_22
_atom_site_aniso_U_33
_atom_site_aniso_U_12
_atom_site_aniso_U_13
_atom_site_aniso_U_23
Cu1 0.0244(2) 0.0258(2) 0.0503(3) -0.00060(15) 0.00748(16) -0.00107(17)
Cu2 0.0229(2) 0.0211(2) 0.0503(3) 0.00078(14) 0.00288(16) 0.00072(16)
Cl1 0.0258(4) 0.0332(4) 0.0670(6) -0.0013(3) 0.0116(4) -0.0007(4)
Cl2 0.0247(4) 0.0293(4) 0.0961(8) -0.0006(3) 0.0073(4) -0.0012(4)
O1 0.0594(18) 0.0400(16) 0.0694(19) -0.0185(13) 0.0099(14) -0.0094(13)
O2 0.0285(12) 0.0257(12) 0.0548(15) -0.0006(9) 0.0081(10) -0.0012(10)
O3 0.0277(12) 0.0296(13) 0.0749(18) -0.0020(10) 0.0079(11) -0.0087(12)
O4 0.0478(16) 0.0282(13) 0.0696(18) 0.0131(11) 0.0107(12) 0.0097(12)
O5 0.0226(11) 0.0229(11) 0.0524(14) 0.0008(8) 0.0031(9) -0.0013(9)
O6 0.0301(12) 0.0244(12) 0.0585(15) 0.0019(9) 0.0074(10) 0.0048(10)
N1 0.0311(14) 0.0290(14) 0.0372(15) 0.0004(11) 0.0075(11) -0.0017(11)
N2 0.0329(15) 0.0260(14) 0.0595(19) 0.0039(11) 0.0092(13) -0.0029(13)
N3 0.0340(17) 0.0280(16) 0.085(2) 0.0026(12) 0.0091(15) -0.0099(15)
N4 0.0266(13) 0.0216(13) 0.0342(14) -0.0005(10) 0.0056(10) 0.0025(10)
N5 0.0277(14) 0.0197(13) 0.0507(17) 0.0001(10) 0.0068(11) 0.0050(11)
N6 0.0308(15) 0.0249(14) 0.0628(19) 0.0023(11) 0.0072(13) 0.0098(13)
C1 0.048(2) 0.037(2) 0.0372(19) -0.0124(16) 0.0101(15) -0.0028(15)
C2 0.0386(19) 0.0313(18) 0.0373(18) -0.0030(14) 0.0085(14) 0.0019(14)
C3 0.0302(17) 0.0312(17) 0.0322(17) -0.0043(13) 0.0081(12) 0.0009(13)
C4 0.0277(16) 0.0359(18) 0.0348(17) -0.0039(13) 0.0086(12) 0.0009(13)
C5 0.0289(18) 0.047(2) 0.048(2) -0.0052(15) 0.0064(14) -0.0006(16)
C6 0.0335(19) 0.052(2) 0.050(2) -0.0151(16) 0.0043(15) -0.0052(17)
C7 0.086(3) 0.041(2) 0.060(3) -0.006(2) 0.011(2) -0.0008(19)
C8 0.0242(16) 0.0371(19) 0.0413(19) 0.0014(13) 0.0081(13) 0.0018(14)
C9 0.0308(18) 0.0292(17) 0.049(2) -0.0027(13) 0.0069(14) -0.0014(15)
C10 0.0394(19) 0.0269(17) 0.0378(19) 0.0088(13) 0.0071(13) 0.0021(13)
C11 0.0319(17) 0.0275(17) 0.0374(18) 0.0013(12) 0.0058(13) 0.0003(13)
C12 0.0248(15) 0.0261(16) 0.0287(16) 0.0025(11) 0.0042(11) -0.0012(12)
C13 0.0258(16) 0.0264(16) 0.0346(17) 0.0034(12) 0.0052(12) -0.0008(12)
C14 0.0257(17) 0.0343(19) 0.051(2) 0.0021(13) 0.0044(14) 0.0026(15)
C15 0.0286(18) 0.038(2) 0.056(2) 0.0098(14) 0.0055(15) 0.0082(16)
C16 0.060(3) 0.0251(18) 0.070(3) 0.0024(17) 0.015(2) 0.0074(17)
C17 0.0242(16) 0.0297(17) 0.0392(18) -0.0005(12) 0.0063(12) -0.0002(13)
C18 0.0305(17) 0.0270(16) 0.0397(18) 0.0024(13) 0.0087(13) -0.0001(13)

loop_
_atom_type_symbol
_atom_type_description
_atom_type_scat_dispersion_real
_atom_type_scat_dispersion_imag
_atom_type_scat_source
C C 0.0033 0.0016 'International Tables Vol C Tables 4.2.6.8 and 6.1.1.4'
H H 0.0000 0.0000 'International Tables Vol C Tables 4.2.6.8 and 6.1.1.4'
N N 0.0061 0.0033 'International Tables Vol C Tables 4.2.6.8 and 6.1.1.4'
O O 0.0106 0.0060 'International Tables Vol C Tables 4.2.6.8 and 6.1.1.4'
Cl Cl 0.1484 0.1585 'International Tables Vol C Tables 4.2.6.8 and 6.1.1.4'
Cu Cu 0.3201 1.2651 'International Tables Vol C Tables 4.2.6.8 and 6.1.1.4'

loop_
_geom_angle_atom_site_label_1
_geom_angle_atom_site_label_2
_geom_angle_atom_site_label_3
_geom_angle
O2 Cu1 N1 92.42(10)
O2 Cu1 O3 169.71(10)
N1 Cu1 O3 81.91(10)
O2 Cu1 Cl1 95.08(7)
N1 Cu1 Cl1 168.53(8)
O3 Cu1 Cl1 91.89(7)
O5 Cu2 N4 92.63(10)
O5 Cu2 O6 169.86(10)
N4 Cu2 O6 81.48(10)
O5 Cu2 Cl2 94.59(7)
N4 Cu2 Cl2 169.05(8)
O6 Cu2 Cl2 92.49(7)
C1 O1 C7 118.8(3)
C3 O2 Cu1 127.6(2)
C9 O3 Cu1 112.7(2)
C10 O4 C16 118.8(3)
C12 O5 Cu2 127.32(19)
C18 O6 Cu2 113.1(2)
C8 N1 N2 119.5(3)
C8 N1 Cu1 129.0(2)
N2 N1 Cu1 111.46(19)
C9 N2 N1 115.0(3)
C9 N2 H1 122.5
N1 N2 H1 122.5
C9 N3 H2 120.0
C9 N3 H3 120.0
H2 N3 H3 120.0
C17 N4 N5 119.8(3)
C17 N4 Cu2 128.5(2)
N5 N4 Cu2 111.69(18)
C18 N5 N4 115.1(2)
C18 N5 H4 122.4
N4 N5 H4 122.4
C18 N6 H5 120.0
C18 N6 H6 120.0
H5 N6 H6 120.0
O1 C1 C2 124.5(3)
O1 C1 C6 115.0(3)
C2 C1 C6 120.5(3)
C1 C2 C3 121.0(3)
C1 C2 H2A 119.5
C3 C2 H2A 119.5
O2 C3 C2 117.7(3)
O2 C3 C4 123.8(3)
C2 C3 C4 118.5(3)
C5 C4 C3 118.5(3)
C5 C4 C8 118.0(3)
C3 C4 C8 123.4(3)
C6 C5 C4 122.0(3)
C6 C5 H5A 119.0
C4 C5 H5A 119.0
C5 C6 C1 119.5(3)
C5 C6 H6A 120.3
C1 C6 H6A 120.3
O1 C7 H7A 109.5
O1 C7 H7B 109.5
H7A C7 H7B 109.5
O1 C7 H7C 109.5
H7A C7 H7C 109.5
H7B C7 H7C 109.5
N1 C8 C4 122.8(3)
N1 C8 H8 118.6
C4 C8 H8 118.6
O3 C9 N3 122.5(3)
O3 C9 N2 118.8(3)
N3 C9 N2 118.6(3)
O4 C10 C11 124.7(3)
O4 C10 C15 114.6(3)
C11 C10 C15 120.7(3)
C10 C11 C12 120.9(3)
C10 C11 H11 119.5
C12 C11 H11 119.5
O5 C12 C11 117.6(3)
O5 C12 C13 123.9(3)
C11 C12 C13 118.5(3)
C14 C13 C17 118.1(3)
C14 C13 C12 117.9(3)
C17 C13 C12 124.0(3)
C15 C14 C13 123.2(3)
C15 C14 H14 118.4
C13 C14 H14 118.4
C14 C15 C10 118.7(3)
C14 C15 H15 120.6
C10 C15 H15 120.6
O4 C16 H16A 109.5
O4 C16 H16B 109.5
H16A C16 H16B 109.5
O4 C16 H16C 109.5
H16A C16 H16C 109.5
H16B C16 H16C 109.5
N4 C17 C13 123.3(3)
N4 C17 H17 118.3
C13 C17 H17 118.3
O6 C18 N6 123.2(3)
O6 C18 N5 118.5(3)
N6 C18 N5 118.2(3)

loop_
_geom_bond_atom_site_label_1
_geom_bond_atom_site_label_2
_geom_bond_distance
Cu1 O2 1.880(2)
Cu1 N1 1.920(3)
Cu1 O3 1.963(2)
Cu1 Cl1 2.2225(9)
Cu2 O5 1.897(2)
Cu2 N4 1.918(2)
Cu2 O6 1.976(2)
Cu2 Cl2 2.2179(9)
O1 C1 1.354(4)
O1 C7 1.408(5)
O2 C3 1.319(4)
O3 C9 1.257(4)
O4 C10 1.357(4)
O4 C16 1.412(4)
O5 C12 1.311(3)
O6 C18 1.250(4)
N1 C8 1.283(4)
N1 N2 1.376(4)
N2 C9 1.353(4)
N2 H1 0.8800
N3 C9 1.305(4)
N3 H2 0.8800
N3 H3 0.8800
N4 C17 1.284(4)
N4 N5 1.377(3)
N5 C18 1.355(4)
N5 H4 0.8800
N6 C18 1.314(4)
N6 H5 0.8800
N6 H6 0.8800
C1 C2 1.380(5)
C1 C6 1.396(5)
C2 C3 1.398(4)
C2 H2A 0.9300
C3 C4 1.424(4)
C4 C5 1.408(4)
C4 C8 1.429(4)
C5 C6 1.356(5)
C5 H5A 0.9300
C6 H6A 0.9300
C7 H7A 0.9600
C7 H7B 0.9600
C7 H7C 0.9600
C8 H8 0.9300
C10 C11 1.376(4)
C10 C15 1.398(5)
C11 C12 1.409(4)
C11 H11 0.9300
C12 C13 1.422(4)
C13 C14 1.406(4)
C13 C17 1.417(4)
C14 C15 1.354(4)
C14 H14 0.9300
C15 H15 0.9300
C16 H16A 0.9600
C16 H16B 0.9600
C16 H16C 0.9600
C17 H17 0.9300

loop_
_geom_hbond_atom_site_label_D
_geom_hbond_atom_site_label_H
_geom_hbond_atom_site_label_A
_geom_hbond_site_symmetry_A
_geom_hbond_distance_DH
_geom_hbond_distance_HA
_geom_hbond_distance_DA
_geom_hbond_angle_DHA
N2 H1 Cl2 . 0.88 2.42 3.203(3) 148.5
N3 H2 O2 2_545 0.88 2.01 2.824(4) 153.0
N3 H3 Cl2 . 0.88 2.51 3.297(3) 148.6
N5 H4 Cl1 1_655 0.88 2.40 3.212(3) 153.5
N6 H5 O5 2_655 0.88 2.09 2.897(3) 152.2
N6 H6 Cl1 1_655 0.88 2.56 3.351(3) 149.4

loop_
_geom_torsion_atom_site_label_1
_geom_torsion_atom_site_label_2
_geom_torsion_atom_site_label_3
_geom_torsion_atom_site_label_4
_geom_torsion
N1 Cu1 O2 C3 -10.5(3)
O3 Cu1 O2 C3 -66.8(7)
Cl1 Cu1 O2 C3 160.8(2)
O2 Cu1 O3 C9 59.4(7)
N1 Cu1 O3 C9 2.3(2)
Cl1 Cu1 O3 C9 -168.0(2)
N4 Cu2 O5 C12 7.3(3)
O6 Cu2 O5 C12 61.4(6)
Cl2 Cu2 O5 C12 -164.5(2)
O5 Cu2 O6 C18 -55.8(6)
N4 Cu2 O6 C18 -0.9(2)
Cl2 Cu2 O6 C18 169.9(2)
O2 Cu1 N1 C8 5.9(3)
O3 Cu1 N1 C8 177.3(3)
Cl1 Cu1 N1 C8 -124.9(4)
O2 Cu1 N1 N2 -173.0(2)
O3 Cu1 N1 N2 -1.7(2)
Cl1 Cu1 N1 N2 56.1(5)
C8 N1 N2 C9 -178.2(3)
Cu1 N1 N2 C9 0.9(3)
O5 Cu2 N4 C17 -5.5(3)
O6 Cu2 N4 C17 -177.2(3)
Cl2 Cu2 N4 C17 125.8(4)
O5 Cu2 N4 N5 174.17(19)
O6 Cu2 N4 N5 2.46(19)
Cl2 Cu2 N4 N5 -54.6(5)
C17 N4 N5 C18 175.9(3)
Cu2 N4 N5 C18 -3.7(3)
C7 O1 C1 C2 -5.1(5)
C7 O1 C1 C6 176.3(3)
O1 C1 C2 C3 -178.0(3)
C6 C1 C2 C3 0.5(5)
Cu1 O2 C3 C2 -170.5(2)
Cu1 O2 C3 C4 10.1(4)
C1 C2 C3 O2 -178.9(3)
C1 C2 C3 C4 0.5(5)
O2 C3 C4 C5 178.4(3)
C2 C3 C4 C5 -1.0(4)
O2 C3 C4 C8 -1.6(5)
C2 C3 C4 C8 179.0(3)
C3 C4 C5 C6 0.5(5)
C8 C4 C5 C6 -179.5(3)
C4 C5 C6 C1 0.5(5)
O1 C1 C6 C5 177.6(3)
C2 C1 C6 C5 -1.0(5)
N2 N1 C8 C4 178.3(3)
Cu1 N1 C8 C4 -0.6(5)
C5 C4 C8 N1 176.7(3)
C3 C4 C8 N1 -3.2(5)
Cu1 O3 C9 N3 177.4(3)
Cu1 O3 C9 N2 -2.5(4)
N1 N2 C9 O3 1.1(5)
N1 N2 C9 N3 -178.8(3)
C16 O4 C10 C11 0.3(5)
C16 O4 C10 C15 -179.7(3)
O4 C10 C11 C12 -179.0(3)
C15 C10 C11 C12 1.0(5)
Cu2 O5 C12 C11 174.7(2)
Cu2 O5 C12 C13 -5.6(4)
C10 C11 C12 O5 179.1(3)
C10 C11 C12 C13 -0.7(4)
O5 C12 C13 C14 -179.8(3)
C11 C12 C13 C14 -0.1(4)
O5 C12 C13 C17 -0.7(5)
C11 C12 C13 C17 179.0(3)
C17 C13 C14 C15 -178.6(3)
C12 C13 C14 C15 0.5(5)
C13 C14 C15 C10 -0.2(5)
O4 C10 C15 C14 179.4(3)
C11 C10 C15 C14 -0.6(5)
N5 N4 C17 C13 -177.9(3)
Cu2 N4 C17 C13 1.7(5)
C14 C13 C17 N4 -178.2(3)
C12 C13 C17 N4 2.7(5)
Cu2 O6 C18 N6 179.5(3)
Cu2 O6 C18 N5 -1.0(4)
N4 N5 C18 O6 3.2(4)
N4 N5 C18 N6 -177.2(3)
